data_4033700
loop_
_publ_author_name
'Kaleta, Ji\<r\'i'
'Ron\<cevi\'c, Igor'
'C\'isa\<rov\'a, Ivana'
'Dra\<c\'insk\'y, Martin'
'\<Sol\'inov\'a, Veronika'
'Ka\<si\<cka, V\'aclav'
'Michl, Josef'

_publ_section_title
;
 Bridge-Chlorinated Bicyclo[1.1.1]pentane-1,3-dicarboxylic Acids.
;
_journal_issue 5
_journal_name_full 'The Journal of organic chemistry'
_journal_page_first 2448
_journal_page_last 2461
_journal_paper_doi 10.1021/acs.joc.8b02780
_journal_volume 84
_journal_year 2019
_chemical_compound_source 'Synthesized by Dr. Jiri Kaleta'
_chemical_formula_moiety 'C7 H6 Cl2 O4'
_chemical_formula_sum 'C7 H6 Cl2 O4'
_chemical_formula_weight 225.02
_space_group_crystal_system monoclinic
_space_group_IT_number 14
_space_group_name_Hall '-P 2ybc'
_space_group_name_H-M_alt 'P 1 21/c 1'
_atom_sites_solution_hydrogens mixed
_audit_creation_method SHELXL-2018/1
_cell_angle_alpha 90
_cell_angle_beta 106.715(2)
_cell_angle_gamma 90
_cell_formula_units_Z 4
_cell_length_a 8.3441(6)
_cell_length_b 8.7828(6)
_cell_length_c 12.8812(10)
_cell_measurement_reflns_used 9971
_cell_measurement_temperature 150(2)
_cell_measurement_theta_max 27.5109
_cell_measurement_theta_min 2.5486
_cell_volume 904.11(11)
_computing_cell_refinement 'SAINT V8.38A (Bruker AXS Inc., 2017)'
_computing_data_collection 'Bruker Instrument Service vV6.2.9'
_computing_data_reduction 'SAINT V8.38A (Bruker AXS Inc., 2017)'
_computing_structure_refinement 'SHELXL-2018/1 (Sheldrick, 2018)'
_computing_structure_solution 'SHELXT 2014/5 (Sheldrick, 2014)'
_diffrn_ambient_temperature 150(2)
_diffrn_measured_fraction_theta_full 0.999
_diffrn_measured_fraction_theta_max 0.995
_diffrn_measurement_device_type 'Bruker D8 VENTURE Kappa Duo PHOTON 100 CMOS'
_diffrn_measurement_method '\f and \w scans'
_diffrn_radiation_monochromator 'Quazar Mo multilayer optic'
_diffrn_radiation_type MoK\a
_diffrn_radiation_wavelength 0.71073
_diffrn_reflns_av_R_equivalents 0.0212
_diffrn_reflns_av_unetI/netI 0.0156
_diffrn_reflns_Laue_measured_fraction_full 0.999
_diffrn_reflns_Laue_measured_fraction_max 0.995
_diffrn_reflns_limit_h_max 10
_diffrn_reflns_limit_h_min -10
_diffrn_reflns_limit_k_max 11
_diffrn_reflns_limit_k_min -11
_diffrn_reflns_limit_l_max 16
_diffrn_reflns_limit_l_min -16
_diffrn_reflns_number 12778
_diffrn_reflns_point_group_measured_fraction_full 0.999
_diffrn_reflns_point_group_measured_fraction_max 0.995
_diffrn_reflns_theta_full 25.242
_diffrn_reflns_theta_max 27.526
_diffrn_reflns_theta_min 2.549
_diffrn_source 'I\mS  micro-focus sealed tube'
_exptl_absorpt_coefficient_mu 0.695
_exptl_absorpt_correction_T_max 0.90
_exptl_absorpt_correction_T_min 0.84
_exptl_absorpt_correction_type multi-scan
_exptl_absorpt_process_details
;
SADABS-2016/2 - Bruker AXS area detector scaling and absorption correction
;
_exptl_crystal_colour colourless
_exptl_crystal_density_diffrn 1.653
_exptl_crystal_description prism
_exptl_crystal_F_000 456
_exptl_crystal_size_max 0.270
_exptl_crystal_size_mid 0.198
_exptl_crystal_size_min 0.158
_refine_diff_density_max 0.352
_refine_diff_density_min -0.255
_refine_diff_density_rms 0.044
_refine_ls_extinction_coef 0.0108(16)
_refine_ls_extinction_expression Fc^*^=kFc[1+0.001xFc^2^\l^3^/sin(2\q)]^-1/4^
_refine_ls_extinction_method 'SHELXL-2018/1 (Sheldrick 2018)'
_refine_ls_goodness_of_fit_ref 1.041
_refine_ls_hydrogen_treatment constr
_refine_ls_matrix_type full
_refine_ls_number_parameters 120
_refine_ls_number_reflns 2084
_refine_ls_number_restraints 0
_refine_ls_restrained_S_all 1.041
_refine_ls_R_factor_all 0.0279
_refine_ls_R_factor_gt 0.0236
_refine_ls_shift/su_max 0.001
_refine_ls_shift/su_mean 0.000
_refine_ls_structure_factor_coef Fsqd
_refine_ls_weighting_details 'w=1/[\s^2^(Fo^2^)+(0.0329P)^2^+0.3895P] where P=(Fo^2^+2Fc^2^)/3'
_refine_ls_weighting_scheme calc
_refine_ls_wR_factor_gt 0.0623
_refine_ls_wR_factor_ref 0.0644
_reflns_Friedel_coverage 0.000
_reflns_number_gt 1876
_reflns_number_total 2084
_reflns_threshold_expression 'I > 2\s(I)'
_cod_data_source_file jo8b02780_si_003.cif
_cod_data_source_block JK830
_cod_original_sg_symbol_H-M 'P 21/c'
_cod_database_code 4033700
_shelx_shelxl_version_number 2018/1
_shelx_space_group_comment
;
The symmetry employed for this shelxl refinement is uniquely defined
by the following loop, which should always be used as a source of
symmetry information in preference to the above space-group names.
They are only intended as comments.
;
_shelx_estimated_absorpt_t_min 0.835
_shelx_estimated_absorpt_t_max 0.898

loop_
_space_group_symop_operation_xyz
'x, y, z'
'-x, y+1/2, -z+1/2'
'-x, -y, -z'
'x, -y-1/2, z-1/2'

loop_
_atom_site_label
_atom_site_type_symbol
_atom_site_fract_x
_atom_site_fract_y
_atom_site_fract_z
_atom_site_U_iso_or_equiv
_atom_site_adp_type
_atom_site_occupancy
_atom_site_site_symmetry_order
_atom_site_calc_flag
_atom_site_refinement_flags_posn
_atom_site_refinement_flags_adp
_atom_site_refinement_flags_occupancy
Cl1 Cl 0.50303(4) 0.62849(4) 0.87988(2) 0.02691(11) Uani 1 1 d . . .
Cl2 Cl 0.24796(4) 0.82075(4) 0.75035(3) 0.02633(11) Uani 1 1 d . . .
O1 O 0.29405(11) 0.44331(12) 0.51048(7) 0.0234(2) Uani 1 1 d . . .
H1 H 0.357811 0.435994 0.467421 0.028 Uiso 1 1 d R U .
O2 O 0.50104(11) 0.59030(11) 0.61127(7) 0.0228(2) Uani 1 1 d . . .
O3 O 0.13632(12) 0.39505(11) 0.94799(8) 0.0251(2) Uani 1 1 d . . .
H3 H 0.093409 0.392752 1.000647 0.030 Uiso 0.64(3) 1 d R U P
O4 O 0.00552(13) 0.61599(12) 0.89388(8) 0.0299(2) Uani 1 1 d . . .
H4 H -0.035625 0.614135 0.937436 0.036 Uiso 0.36(3) 1 d R U P
C1 C 0.17548(14) 0.51103(13) 0.79333(9) 0.0152(2) Uani 1 1 d . . .
C2 C 0.30778(15) 0.62744(14) 0.77922(9) 0.0155(2) Uani 1 1 d . . .
C3 C 0.27935(14) 0.51852(13) 0.68167(9) 0.0152(2) Uani 1 1 d . . .
C4 C 0.08801(15) 0.52871(15) 0.66901(9) 0.0186(3) Uani 1 1 d . . .
H4A H 0.019482 0.441258 0.632907 0.022 Uiso 1 1 calc R U .
H4B H 0.034495 0.628337 0.645257 0.022 Uiso 1 1 calc R U .
C5 C 0.28418(17) 0.38483(14) 0.76311(10) 0.0197(3) Uani 1 1 d . . .
H5A H 0.224702 0.290554 0.731704 0.024 Uiso 1 1 calc R U .
H5B H 0.393734 0.365016 0.816758 0.024 Uiso 1 1 calc R U .
C6 C 0.09855(14) 0.50925(14) 0.88461(9) 0.0164(2) Uani 1 1 d . . .
C7 C 0.36927(15) 0.52247(13) 0.59690(9) 0.0155(2) Uani 1 1 d . . .

loop_
_atom_site_aniso_label
_atom_site_aniso_U_11
_atom_site_aniso_U_22
_atom_site_aniso_U_33
_atom_site_aniso_U_23
_atom_site_aniso_U_13
_atom_site_aniso_U_12
Cl1 0.01880(17) 0.0427(2) 0.01799(16) -0.00211(13) 0.00329(12) -0.00604(13)
Cl2 0.03290(19) 0.01555(17) 0.03573(19) -0.00048(12) 0.01814(15) 0.00012(12)
O1 0.0215(4) 0.0353(5) 0.0169(4) -0.0079(4) 0.0108(4) -0.0052(4)
O2 0.0240(5) 0.0278(5) 0.0217(5) -0.0066(4) 0.0148(4) -0.0080(4)
O3 0.0306(5) 0.0277(5) 0.0217(5) 0.0083(4) 0.0151(4) 0.0052(4)
O4 0.0387(6) 0.0293(5) 0.0317(5) 0.0074(4) 0.0262(5) 0.0123(4)
C1 0.0168(5) 0.0165(6) 0.0152(5) 0.0003(4) 0.0091(4) -0.0006(4)
C2 0.0155(5) 0.0179(6) 0.0147(5) 0.0000(4) 0.0069(4) -0.0003(4)
C3 0.0168(5) 0.0169(6) 0.0142(5) -0.0006(4) 0.0083(4) -0.0002(4)
C4 0.0163(6) 0.0258(6) 0.0154(5) -0.0007(5) 0.0073(4) -0.0020(5)
C5 0.0254(6) 0.0175(6) 0.0211(6) 0.0023(5) 0.0148(5) 0.0017(5)
C6 0.0161(5) 0.0191(6) 0.0157(5) 0.0002(4) 0.0074(4) -0.0017(4)
C7 0.0187(6) 0.0153(5) 0.0142(5) 0.0009(4) 0.0072(4) 0.0025(4)

loop_
_atom_type_symbol
_atom_type_description
_atom_type_scat_dispersion_real
_atom_type_scat_dispersion_imag
_atom_type_scat_source
C C 0.0033 0.0016 'International Tables Vol C Tables 4.2.6.8 and 6.1.1.4'
H H 0.0000 0.0000 'International Tables Vol C Tables 4.2.6.8 and 6.1.1.4'
Cl Cl 0.1484 0.1585 'International Tables Vol C Tables 4.2.6.8 and 6.1.1.4'
O O 0.0106 0.0060 'International Tables Vol C Tables 4.2.6.8 and 6.1.1.4'

loop_
_geom_angle_atom_site_label_1
_geom_angle_atom_site_label_2
_geom_angle_atom_site_label_3
_geom_angle
C7 O1 H1 110.4
C6 O3 H3 116.4
C6 O4 H4 119.7
C6 C1 C5 127.23(10)
C6 C1 C2 125.46(10)
C5 C1 C2 87.39(8)
C6 C1 C4 128.85(10)
C5 C1 C4 87.04(9)
C2 C1 C4 87.30(8)
C6 C1 C3 177.66(10)
C5 C1 C3 53.28(6)
C2 C1 C3 52.30(6)
C4 C1 C3 52.86(6)
C3 C2 C1 74.88(8)
C3 C2 Cl1 119.64(8)
C1 C2 Cl1 117.00(8)
C3 C2 Cl2 116.98(8)
C1 C2 Cl2 119.12(8)
Cl1 C2 Cl2 107.01(6)
C7 C3 C2 126.14(10)
C7 C3 C4 129.55(10)
C2 C3 C4 87.86(8)
C7 C3 C5 125.85(10)
C2 C3 C5 87.19(9)
C4 C3 C5 86.64(9)
C7 C3 C1 177.32(10)
C2 C3 C1 52.82(6)
C4 C3 C1 53.09(6)
C5 C3 C1 52.49(6)
C3 C4 C1 74.05(8)
C3 C4 H4A 116.1
C1 C4 H4A 116.1
C3 C4 H4B 116.1
C1 C4 H4B 116.1
H4A C4 H4B 113.1
C1 C5 C3 74.24(8)
C1 C5 H5A 116.1
C3 C5 H5A 116.1
C1 C5 H5B 116.1
C3 C5 H5B 116.1
H5A C5 H5B 113.1
O4 C6 O3 125.28(11)
O4 C6 C1 119.27(11)
O3 C6 C1 115.45(10)
O2 C7 O1 125.48(10)
O2 C7 C3 121.49(10)
O1 C7 C3 113.00(10)

loop_
_geom_bond_atom_site_label_1
_geom_bond_atom_site_label_2
_geom_bond_distance
Cl1 C2 1.7665(12)
Cl2 C2 1.7786(12)
O1 C7 1.3094(15)
O1 H1 0.8744
O2 C7 1.2170(15)
O3 C6 1.2743(15)
O3 H3 0.8534
O4 C6 1.2446(15)
O4 H4 0.7373
C1 C6 1.4930(15)
C1 C5 1.5510(16)
C1 C2 1.5532(16)
C1 C4 1.5650(16)
C1 C3 1.8819(16)
C2 C3 1.5423(16)
C3 C7 1.4926(15)
C3 C4 1.5601(16)
C3 C5 1.5673(16)
C4 H4A 0.9900
C4 H4B 0.9900
C5 H5A 0.9900
C5 H5B 0.9900

loop_
_geom_hbond_atom_site_label_D
_geom_hbond_atom_site_label_H
_geom_hbond_atom_site_label_A
_geom_hbond_distance_DH
_geom_hbond_distance_HA
_geom_hbond_distance_DA
_geom_hbond_angle_DHA
_geom_hbond_site_symmetry_A
_geom_hbond_publ_flag
O1 H1 O2 0.87 1.78 2.6480(12) 174.8 3_666 yes
O3 H3 O4 0.85 1.78 2.6354(12) 177.1 3_567 yes
O4 H4 O3 0.74 1.90 2.6354(12) 178.2 3_567 yes
